data_2002459
loop_
_publ_author_name
'Lang, C'
'Mueller-Buschbaum, Hk'

_publ_section_title
;
Ba2 Eu Ir O6 - Eine Kristallstrukturuntersuchung an einer 6L-
Perowskitstapelvariante
;
_journal_name_full 'Journal of the Less-Common Metals'
_journal_page_first 1
_journal_page_last 6
_journal_paper_doi 10.1016/0022-5088(90)90307-6
_journal_volume 161
_journal_year 1990
_chemical_formula_structural 'Ba2 Eu (Ir O6)'
_chemical_formula_sum 'Ba2 Eu Ir O6'
_chemical_name_systematic 'Dibarium europium iridate(V)'
_space_group_IT_number 194
_symmetry_cell_setting hexagonal
_symmetry_Int_Tables_number 194
_symmetry_space_group_name_Hall '-P 6c 2c'
_symmetry_space_group_name_H-M 'P 63/m m c'
_cell_angle_alpha 90
_cell_angle_beta 90
_cell_angle_gamma 120
_cell_formula_units_Z 3
_cell_length_a 5.9159(8)
_cell_length_b 5.9159(8)
_cell_length_c 14.744(4)
_cell_volume 446.9
_refine_ls_R_factor_all 0.053
_cod_database_code 2002459

loop_
_symmetry_equiv_pos_as_xyz
x,y,z
-y,x-y,z
y-x,-x,z
-y,-x,z
y-x,y,z
x,x-y,z
-x,-y,-z
y,y-x,-z
x-y,x,-z
y,x,-z
x-y,-y,-z
-x,y-x,-z
-x,-y,1/2+z
y,y-x,1/2+z
x-y,x,1/2+z
y,x,1/2+z
x-y,-y,1/2+z
-x,y-x,1/2+z
x,y,1/2-z
-y,x-y,1/2-z
y-x,-x,1/2-z
-y,-x,1/2-z
y-x,y,1/2-z
x,x-y,1/2-z

loop_
_atom_site_label
_atom_site_type_symbol
_atom_site_symmetry_multiplicity
_atom_site_Wyckoff_symbol
_atom_site_fract_x
_atom_site_fract_y
_atom_site_fract_z
_atom_site_occupancy
_atom_site_attached_hydrogens
_atom_site_calc_flag
Ba1 Ba2+ 2 b 0. 0. 0.25 1. 0 d
Ba2 Ba2+ 4 f 0.3333 0.6667 0.0955(2) 1. 0 d
Ir1 Ir5+ 4 f 0.3333 0.6667 0.8366(1) 0.75 0 d
Eu1 Eu3+ 4 f 0.3333 0.6667 0.8366(1) 0.25 0 d
Eu2 Eu3+ 2 a 0. 0. 0. 1. 0 d
O1 O2- 6 h 0.511(3) 0.022(7) 0.25 1. 0 d
O2 O2- 12 k 0.823(3) 0.646(6) 0.087(1) 1. 0 d

loop_
_atom_type_symbol
_atom_type_oxidation_number
Ba2+ 2.000
Ir5+ 5.000
Eu3+ 3.000
O2- -2.000
